data_1552177
loop_
_publ_author_name
'Takeda, Youhei'
'Shibuta, Kaoru'
'Aoki, Shohei'
'Tohnai, Norimitsu'
'Minakata, Satoshi'

_publ_section_title
;
 Catalyst-controlled regiodivergent ring-opening C(sp3)--Si bond-forming
 reactions of 2-arylaziridines with silylborane enabled by synergistic
 palladium/copper dual catalysis
;
_journal_name_full 'Chemical Science'
_journal_paper_doi 10.1039/C9SC02507C
_journal_year 2019
_chemical_absolute_configuration 'CHOOSE rm ad rmad syn or unk'
_chemical_formula_moiety 'C23 H27 N O2 S Si'
_chemical_formula_sum 'C23 H27 N O2 S Si'
_chemical_formula_weight 409.62
_chemical_melting_point 373.8
_chemical_name_systematic (S)-N-(2-(dimethyl(phenyl)silyl)-2-phenylethyl)-4-methylbenzenesulfonamide
_space_group_crystal_system monoclinic
_space_group_IT_number 4
_space_group_name_Hall 'P 2yb'
_space_group_name_H-M_alt 'P 1 21 1'
_symmetry_space_group_name_Hall 'P 2yb'
_symmetry_space_group_name_H-M 'P 1 21 1'
_atom_sites_solution_hydrogens geom
_atom_sites_solution_primary direct
_atom_sites_solution_secondary difmap
_audit_creation_date 2018-09-12
_audit_creation_method 'by CrystalStructure 4.2.5'
_audit_update_record
;
2019-04-23 deposited with the CCDC.    2019-08-09 downloaded from the CCDC.
;
_cell_angle_alpha 90.0000
_cell_angle_beta 106.2700(12)
_cell_angle_gamma 90.0000
_cell_formula_units_Z 2
_cell_length_a 9.63219(11)
_cell_length_b 9.47828(9)
_cell_length_c 12.72130(14)
_cell_measurement_reflns_used 10912
_cell_measurement_temperature 93
_cell_measurement_theta_max 74.19
_cell_measurement_theta_min 4.79
_cell_volume 1114.90(2)
_computing_cell_refinement 'CrysAlisPro 1.171.39.20a (Rigaku OD, 2015)'
_computing_data_collection 'CrysAlisPro 1.171.39.20a (Rigaku OD, 2015)'
_computing_data_reduction 'CrysAlisPro 1.171.39.20a (Rigaku OD, 2015)'
_computing_molecular_graphics 'CrystalStructure 4.2.5'
_computing_publication_material 'CrystalStructure 4.2.5 (Rigaku, 2017)'
_computing_structure_refinement 'SHELXL Version 2018/1 (Sheldrick, 2008)'
_computing_structure_solution 'SHELXT Version 2014/5 (Sheldrick, 2014)'
_diffrn_ambient_temperature 93
_diffrn_detector_area_resol_mean 5.811
_diffrn_measured_fraction_theta_full 1.000
_diffrn_measured_fraction_theta_max 0.986
_diffrn_measurement_device_type 'Rigaku XtaLAB P200'
_diffrn_measurement_method \w
_diffrn_radiation_type 'Cu K\a'
_diffrn_radiation_wavelength 1.54187
_diffrn_reflns_av_R_equivalents 0.0352
_diffrn_reflns_Laue_measured_fraction_full 1.000
_diffrn_reflns_Laue_measured_fraction_max 0.986
_diffrn_reflns_limit_h_max 11
_diffrn_reflns_limit_h_min -12
_diffrn_reflns_limit_k_max 11
_diffrn_reflns_limit_k_min -11
_diffrn_reflns_limit_l_max 15
_diffrn_reflns_limit_l_min -14
_diffrn_reflns_number 12316
_diffrn_reflns_point_group_measured_fraction_full 0.997
_diffrn_reflns_point_group_measured_fraction_max 0.966
_diffrn_reflns_theta_full 67.687
_diffrn_reflns_theta_max 74.398
_diffrn_reflns_theta_min 3.619
_diffrn_standards_number 0
_exptl_absorpt_coefficient_mu 1.939
_exptl_absorpt_correction_T_max 0.908
_exptl_absorpt_correction_T_min 0.469
_exptl_absorpt_correction_type multi-scan
_exptl_absorpt_process_details
;
CrysAlisPro 1.171.39.20a (Rigaku Oxford Diffraction, 2015)
Empirical absorption correction using spherical harmonics,
 implemented in SCALE3 ABSPACK scaling algorithm.
;
_exptl_crystal_colour colorless
_exptl_crystal_density_diffrn 1.220
_exptl_crystal_density_method 'not measured'
_exptl_crystal_description needle
_exptl_crystal_F_000 436.00
_exptl_crystal_recrystallization_method 'Re-crystallisation from solvent: n-hexane'
_exptl_crystal_size_max 0.300
_exptl_crystal_size_mid 0.050
_exptl_crystal_size_min 0.050
_refine_diff_density_max 0.26
_refine_diff_density_min -0.43
_refine_ls_abs_structure_details
;
 Flack x determined using 1943 quotients [(I+)-(I-)]/[(I+)+(I-)]
 (Parsons, Flack and Wagner, Acta Cryst. B69 (2013) 249-259).
;
_refine_ls_abs_structure_Flack 0.000(11)
_refine_ls_extinction_method none
_refine_ls_goodness_of_fit_ref 1.077
_refine_ls_hydrogen_treatment mixed
_refine_ls_number_parameters 260
_refine_ls_number_reflns 4387
_refine_ls_number_restraints 1
_refine_ls_R_factor_all 0.0355
_refine_ls_R_factor_gt 0.0352
_refine_ls_shift/su_max 0.001
_refine_ls_structure_factor_coef Fsqd
_refine_ls_weighting_details 'w = 1/[\s^2^(Fo^2^)+(0.0617P)^2^+0.1773P] where P=(Fo^2^+2Fc^2^)/3'
_refine_ls_weighting_scheme calc
_refine_ls_wR_factor_gt 0.0948
_refine_ls_wR_factor_ref 0.0950
_reflns_Friedel_coverage 0.843
_reflns_Friedel_fraction_full 0.993
_reflns_Friedel_fraction_max 0.943
_reflns_number_gt 4325
_reflns_number_total 4387
_reflns_threshold_expression F^2^>2.0\s(F^2^)
_cod_data_source_file c9sc02507c2.cif
_cod_data_source_block global
_cod_database_code 1552177

loop_
_space_group_symop_id
_space_group_symop_operation_xyz
1 +X,+Y,+Z
2 -X,1/2+Y,-Z

loop_
_atom_site_label
_atom_site_type_symbol
_atom_site_fract_x
_atom_site_fract_y
_atom_site_fract_z
_atom_site_U_iso_or_equiv
_atom_site_adp_type
_atom_site_occupancy
_atom_site_site_symmetry_order
_atom_site_calc_flag
_atom_site_refinement_flags_posn
_atom_site_refinement_flags_adp
S1 S -0.04336(6) 0.51279(5) 0.42475(5) 0.01992(16) Uani 1 1 d . .
Si1 Si 0.40507(8) 0.56721(8) 0.79467(5) 0.02403(18) Uani 1 1 d . .
O1 O -0.1527(2) 0.4114(2) 0.37608(17) 0.0289(4) Uani 1 1 d . .
O2 O -0.0848(2) 0.65563(18) 0.43989(16) 0.0246(4) Uani 1 1 d . .
N1 N 0.0403(3) 0.4533(2) 0.54506(18) 0.0216(4) Uani 1 1 d . .
C1 C 0.5079(3) 0.6313(3) 0.6985(2) 0.0247(5) Uani 1 1 d . .
C2 C 0.6257(3) 0.5557(3) 0.6835(2) 0.0282(6) Uani 1 1 d . .
H2 H 0.658701 0.474270 0.726787 0.034 Uiso 1 1 calc R U
C3 C 0.6955(3) 0.5972(3) 0.6064(2) 0.0308(6) Uani 1 1 d . .
H3 H 0.775036 0.544195 0.597231 0.037 Uiso 1 1 calc R U
C4 C 0.6487(3) 0.7159(3) 0.5431(2) 0.0319(6) Uani 1 1 d . .
H4 H 0.695500 0.743705 0.489869 0.038 Uiso 1 1 calc R U
C5 C 0.5341(3) 0.7941(4) 0.5571(2) 0.0334(7) Uani 1 1 d . .
H5 H 0.502678 0.876193 0.514219 0.040 Uiso 1 1 calc R U
C6 C 0.4648(3) 0.7516(3) 0.6347(2) 0.0292(6) Uani 1 1 d . .
H6 H 0.386309 0.805982 0.644167 0.035 Uiso 1 1 calc R U
C7 C 0.5246(4) 0.4559(4) 0.9041(3) 0.0402(7) Uani 1 1 d . .
H7A H 0.568030 0.381084 0.870549 0.048 Uiso 1 1 calc R U
H7B H 0.467308 0.413487 0.948596 0.048 Uiso 1 1 calc R U
H7C H 0.601179 0.514548 0.950771 0.048 Uiso 1 1 calc R U
C8 C 0.3322(3) 0.7187(3) 0.8563(2) 0.0303(6) Uani 1 1 d . .
H8A H 0.273726 0.778896 0.797863 0.036 Uiso 1 1 calc R U
H8B H 0.412651 0.773793 0.902265 0.036 Uiso 1 1 calc R U
H8C H 0.272046 0.683185 0.901134 0.036 Uiso 1 1 calc R U
C9 C 0.2469(3) 0.4534(3) 0.7128(2) 0.0234(5) Uani 1 1 d . .
H9 H 0.289836 0.370750 0.684354 0.028 Uiso 1 1 calc R U
C10 C 0.1604(3) 0.3954(3) 0.7854(2) 0.0253(6) Uani 1 1 d . .
C11 C 0.1909(4) 0.2612(3) 0.8313(3) 0.0345(7) Uani 1 1 d . .
H11 H 0.264513 0.206157 0.814735 0.041 Uiso 1 1 calc R U
C12 C 0.1157(4) 0.2065(4) 0.9006(3) 0.0473(9) Uani 1 1 d . .
H12 H 0.138154 0.114813 0.930767 0.057 Uiso 1 1 calc R U
C13 C 0.0086(4) 0.2848(5) 0.9259(3) 0.0515(10) Uani 1 1 d . .
H13 H -0.042744 0.247629 0.973504 0.062 Uiso 1 1 calc R U
C14 C -0.0231(4) 0.4182(5) 0.8811(3) 0.0466(9) Uani 1 1 d . .
H14 H -0.096502 0.472911 0.898271 0.056 Uiso 1 1 calc R U
C15 C 0.0512(3) 0.4725(3) 0.8114(2) 0.0328(7) Uani 1 1 d . .
H15 H 0.027337 0.563755 0.780735 0.039 Uiso 1 1 calc R U
C16 C 0.1608(3) 0.5369(3) 0.6136(2) 0.0260(6) Uani 1 1 d . .
H16A H 0.122089 0.623434 0.638666 0.031 Uiso 1 1 calc R U
H16B H 0.225707 0.565771 0.569380 0.031 Uiso 1 1 calc R U
C17 C 0.0794(3) 0.5204(3) 0.3454(2) 0.0233(5) Uani 1 1 d . .
C18 C 0.0844(4) 0.4092(3) 0.2752(2) 0.0313(6) Uani 1 1 d . .
H18 H 0.020671 0.331177 0.269350 0.038 Uiso 1 1 calc R U
C19 C 0.1825(4) 0.4127(4) 0.2140(3) 0.0421(8) Uani 1 1 d . .
H19 H 0.184637 0.337360 0.165169 0.050 Uiso 1 1 calc R U
C20 C 0.2778(4) 0.5247(4) 0.2229(3) 0.0437(9) Uani 1 1 d . .
C21 C 0.2726(4) 0.6350(3) 0.2946(3) 0.0379(7) Uani 1 1 d . .
H21 H 0.338604 0.711289 0.302201 0.046 Uiso 1 1 calc R U
C22 C 0.1728(3) 0.6350(3) 0.3549(2) 0.0273(6) Uani 1 1 d . .
H22 H 0.168247 0.711838 0.401838 0.033 Uiso 1 1 calc R U
C23 C 0.3850(6) 0.5256(5) 0.1565(4) 0.0742(16) Uani 1 1 d . .
H23A H 0.482459 0.509417 0.204955 0.089 Uiso 1 1 calc R U
H23B H 0.381765 0.617233 0.120225 0.089 Uiso 1 1 calc R U
H23C H 0.360472 0.450801 0.101254 0.089 Uiso 1 1 calc R U
H1 H 0.054(4) 0.366(5) 0.539(4) 0.053(12) Uiso 1 1 d . .

loop_
_atom_site_aniso_label
_atom_site_aniso_U_11
_atom_site_aniso_U_22
_atom_site_aniso_U_33
_atom_site_aniso_U_23
_atom_site_aniso_U_13
_atom_site_aniso_U_12
S1 0.0233(3) 0.0147(3) 0.0228(3) -0.0009(2) 0.0082(2) -0.0009(2)
Si1 0.0270(4) 0.0268(3) 0.0190(3) 0.0016(3) 0.0075(3) 0.0000(3)
O1 0.0279(10) 0.0232(9) 0.0328(11) -0.0027(8) 0.0040(8) -0.0067(8)
O2 0.0303(10) 0.0165(9) 0.0304(10) -0.0015(7) 0.0143(8) 0.0021(7)
N1 0.0295(11) 0.0144(9) 0.0222(10) -0.0003(9) 0.0095(9) -0.0018(8)
C1 0.0236(12) 0.0289(13) 0.0199(12) -0.0014(10) 0.0036(10) -0.0015(10)
C2 0.0310(14) 0.0238(12) 0.0311(13) -0.0028(11) 0.0107(11) 0.0003(11)
C3 0.0287(14) 0.0339(15) 0.0340(15) -0.0067(12) 0.0156(12) 0.0003(11)
C4 0.0311(14) 0.0431(17) 0.0254(14) -0.0008(12) 0.0140(11) -0.0068(13)
C5 0.0296(15) 0.0426(17) 0.0282(14) 0.0119(13) 0.0085(12) 0.0004(13)
C6 0.0227(13) 0.0377(16) 0.0283(14) 0.0074(12) 0.0089(11) 0.0040(11)
C7 0.0396(17) 0.0504(18) 0.0302(15) 0.0137(14) 0.0089(13) 0.0031(15)
C8 0.0350(15) 0.0318(14) 0.0258(14) -0.0077(11) 0.0114(12) -0.0066(12)
C9 0.0330(14) 0.0184(11) 0.0216(12) 0.0001(10) 0.0121(10) 0.0004(10)
C10 0.0302(14) 0.0276(13) 0.0181(12) -0.0010(10) 0.0067(10) -0.0050(11)
C11 0.0398(16) 0.0324(16) 0.0291(15) 0.0088(12) 0.0058(12) -0.0053(12)
C12 0.051(2) 0.054(2) 0.0320(17) 0.0178(15) 0.0034(15) -0.0204(17)
C13 0.048(2) 0.084(3) 0.0233(15) 0.0044(16) 0.0108(14) -0.031(2)
C14 0.0386(17) 0.072(3) 0.0347(17) -0.0160(17) 0.0189(14) -0.0187(18)
C15 0.0344(15) 0.0382(16) 0.0283(14) -0.0059(11) 0.0130(12) -0.0042(12)
C16 0.0365(15) 0.0191(12) 0.0226(12) 0.0007(9) 0.0084(11) -0.0046(10)
C17 0.0291(13) 0.0210(11) 0.0199(11) 0.0013(10) 0.0068(10) 0.0060(11)
C18 0.0431(17) 0.0250(12) 0.0254(14) -0.0029(11) 0.0087(12) 0.0067(12)
C19 0.066(2) 0.0383(16) 0.0285(15) 0.0021(13) 0.0250(15) 0.0223(16)
C20 0.061(2) 0.0407(18) 0.0427(17) 0.0201(15) 0.0364(17) 0.0230(16)
C21 0.0434(18) 0.0344(16) 0.0455(18) 0.0169(14) 0.0282(15) 0.0084(13)
C22 0.0349(15) 0.0237(12) 0.0271(14) 0.0025(10) 0.0149(12) 0.0001(11)
C23 0.110(4) 0.060(3) 0.085(3) 0.034(2) 0.082(3) 0.038(3)

loop_
_atom_type_symbol
_atom_type_description
_atom_type_scat_dispersion_real
_atom_type_scat_dispersion_imag
_atom_type_scat_source
C C 0.0181 0.0091
;
International Tables for Crystallography
(Vol. C, Tables 4.2.6.8 and 6.1.1.4)
;
H H 0.0000 0.0000
;
International Tables for Crystallography
(Vol. C, Table 6.1.1.4)
;
N N 0.0311 0.0180
;
International Tables for Crystallography
(Vol. C, Tables 4.2.6.8 and 6.1.1.4)
;
O O 0.0492 0.0322
;
International Tables for Crystallography
(Vol. C, Tables 4.2.6.8 and 6.1.1.4)
;
S S 0.3331 0.5567
;
International Tables for Crystallography
(Vol. C, Tables 4.2.6.8 and 6.1.1.4)
;
Si Si 0.2541 0.3302
;
International Tables for Crystallography
(Vol. C, Tables 4.2.6.8 and 6.1.1.4)
;

loop_
_geom_angle_atom_site_label_1
_geom_angle_atom_site_label_2
_geom_angle_atom_site_label_3
_geom_angle
O1 S1 O2 119.42(13)
O1 S1 N1 106.64(12)
O2 S1 N1 106.51(12)
O1 S1 C17 108.12(13)
O2 S1 C17 107.11(12)
N1 S1 C17 108.70(12)
C8 Si1 C7 110.37(15)
C8 Si1 C1 110.73(13)
C7 Si1 C1 109.97(14)
C8 Si1 C9 109.04(13)
C7 Si1 C9 108.50(15)
C1 Si1 C9 108.18(12)
C16 N1 S1 118.30(17)
C16 N1 H1 117(3)
S1 N1 H1 108(3)
C6 C1 C2 117.4(3)
C6 C1 Si1 121.2(2)
C2 C1 Si1 121.3(2)
C3 C2 C1 121.5(3)
C3 C2 H2 119.3
C1 C2 H2 119.3
C4 C3 C2 119.8(3)
C4 C3 H3 120.1
C2 C3 H3 120.1
C5 C4 C3 120.2(3)
C5 C4 H4 119.9
C3 C4 H4 119.9
C4 C5 C6 119.6(3)
C4 C5 H5 120.2
C6 C5 H5 120.2
C1 C6 C5 121.6(3)
C1 C6 H6 119.2
C5 C6 H6 119.2
Si1 C7 H7A 109.5
Si1 C7 H7B 109.5
H7A C7 H7B 109.5
Si1 C7 H7C 109.5
H7A C7 H7C 109.5
H7B C7 H7C 109.5
Si1 C8 H8A 109.5
Si1 C8 H8B 109.5
H8A C8 H8B 109.5
Si1 C8 H8C 109.5
H8A C8 H8C 109.5
H8B C8 H8C 109.5
C10 C9 C16 115.5(2)
C10 C9 Si1 111.28(17)
C16 C9 Si1 108.85(17)
C10 C9 H9 106.9
C16 C9 H9 106.9
Si1 C9 H9 106.9
C15 C10 C11 117.6(3)
C15 C10 C9 122.4(3)
C11 C10 C9 120.0(3)
C12 C11 C10 121.3(3)
C12 C11 H11 119.4
C10 C11 H11 119.4
C13 C12 C11 120.3(4)
C13 C12 H12 119.9
C11 C12 H12 119.9
C12 C13 C14 119.2(3)
C12 C13 H13 120.4
C14 C13 H13 120.4
C15 C14 C13 120.6(4)
C15 C14 H14 119.7
C13 C14 H14 119.7
C14 C15 C10 121.1(3)
C14 C15 H15 119.5
C10 C15 H15 119.5
N1 C16 C9 111.6(2)
N1 C16 H16A 109.3
C9 C16 H16A 109.3
N1 C16 H16B 109.3
C9 C16 H16B 109.3
H16A C16 H16B 108.0
C18 C17 C22 120.6(3)
C18 C17 S1 119.2(2)
C22 C17 S1 120.3(2)
C19 C18 C17 119.7(3)
C19 C18 H18 120.2
C17 C18 H18 120.2
C18 C19 C20 120.9(3)
C18 C19 H19 119.6
C20 C19 H19 119.6
C19 C20 C21 118.8(3)
C19 C20 C23 120.0(4)
C21 C20 C23 121.2(4)
C22 C21 C20 121.2(3)
C22 C21 H21 119.4
C20 C21 H21 119.4
C21 C22 C17 118.8(3)
C21 C22 H22 120.6
C17 C22 H22 120.6
C20 C23 H23A 109.5
C20 C23 H23B 109.5
H23A C23 H23B 109.5
C20 C23 H23C 109.5
H23A C23 H23C 109.5
H23B C23 H23C 109.5

loop_
_geom_bond_atom_site_label_1
_geom_bond_atom_site_label_2
_geom_bond_distance
S1 O1 1.4320(19)
S1 O2 1.4394(18)
S1 N1 1.618(2)
S1 C17 1.758(3)
Si1 C8 1.865(3)
Si1 C7 1.865(3)
Si1 C1 1.878(3)
Si1 C9 1.918(3)
N1 C16 1.472(3)
N1 H1 0.84(5)
C1 C6 1.394(4)
C1 C2 1.400(4)
C2 C3 1.392(4)
C2 H2 0.9500
C3 C4 1.383(4)
C3 H3 0.9500
C4 C5 1.382(4)
C4 H4 0.9500
C5 C6 1.397(4)
C5 H5 0.9500
C6 H6 0.9500
C7 H7A 0.9800
C7 H7B 0.9800
C7 H7C 0.9800
C8 H8A 0.9800
C8 H8B 0.9800
C8 H8C 0.9800
C9 C10 1.510(4)
C9 C16 1.523(4)
C9 H9 1.0000
C10 C15 1.394(4)
C10 C11 1.396(4)
C11 C12 1.389(4)
C11 H11 0.9500
C12 C13 1.380(6)
C12 H12 0.9500
C13 C14 1.386(6)
C13 H13 0.9500
C14 C15 1.386(4)
C14 H14 0.9500
C15 H15 0.9500
C16 H16A 0.9900
C16 H16B 0.9900
C17 C18 1.392(4)
C17 C22 1.394(4)
C18 C19 1.383(5)
C18 H18 0.9500
C19 C20 1.388(6)
C19 H19 0.9500
C20 C21 1.397(5)
C20 C23 1.506(4)
C21 C22 1.388(4)
C21 H21 0.9500
C22 H22 0.9500
C23 H23A 0.9800
C23 H23B 0.9800
C23 H23C 0.9800

loop_
_geom_hbond_atom_site_label_D
_geom_hbond_atom_site_label_H
_geom_hbond_atom_site_label_A
_geom_hbond_site_symmetry_A
_geom_hbond_distance_DA
_geom_hbond_distance_DH
_geom_hbond_distance_HA
_geom_hbond_angle_DHA
_geom_hbond_publ_flag
N1 H1 O2 2_546 2.853(3) 0.84(5) 2.02(5) 167(5) no

loop_
_geom_torsion_atom_site_label_1
_geom_torsion_atom_site_label_2
_geom_torsion_atom_site_label_3
_geom_torsion_atom_site_label_4
_geom_torsion
O1 S1 N1 C16 179.3(2)
O2 S1 N1 C16 -52.2(2)
C17 S1 N1 C16 62.9(2)
C8 Si1 C1 C6 -35.1(3)
C7 Si1 C1 C6 -157.3(3)
C9 Si1 C1 C6 84.4(3)
C8 Si1 C1 C2 148.7(2)
C7 Si1 C1 C2 26.5(3)
C9 Si1 C1 C2 -91.9(2)
C6 C1 C2 C3 -1.2(4)
Si1 C1 C2 C3 175.2(2)
C1 C2 C3 C4 0.2(4)
C2 C3 C4 C5 0.7(4)
C3 C4 C5 C6 -0.7(5)
C2 C1 C6 C5 1.2(4)
Si1 C1 C6 C5 -175.2(2)
C4 C5 C6 C1 -0.3(5)
C16 C9 C10 C15 -40.6(4)
Si1 C9 C10 C15 84.1(3)
C16 C9 C10 C11 140.9(3)
Si1 C9 C10 C11 -94.4(3)
C15 C10 C11 C12 -0.3(4)
C9 C10 C11 C12 178.3(3)
C10 C11 C12 C13 -0.1(5)
C11 C12 C13 C14 0.2(5)
C12 C13 C14 C15 0.2(5)
C13 C14 C15 C10 -0.7(5)
C11 C10 C15 C14 0.7(4)
C9 C10 C15 C14 -177.9(3)
S1 N1 C16 C9 -168.21(18)
C10 C9 C16 N1 -56.0(3)
Si1 C9 C16 N1 178.06(17)
O1 S1 C17 C18 -19.2(3)
O2 S1 C17 C18 -149.1(2)
N1 S1 C17 C18 96.2(2)
O1 S1 C17 C22 162.4(2)
O2 S1 C17 C22 32.5(3)
N1 S1 C17 C22 -82.2(2)
C22 C17 C18 C19 -0.3(4)
S1 C17 C18 C19 -178.7(2)
C17 C18 C19 C20 1.0(5)
C18 C19 C20 C21 -0.4(5)
C18 C19 C20 C23 179.3(3)
C19 C20 C21 C22 -1.1(5)
C23 C20 C21 C22 179.3(3)
C20 C21 C22 C17 1.9(5)
C18 C17 C22 C21 -1.2(4)
S1 C17 C22 C21 177.3(2)
